data_7227559
loop_
_publ_author_name
'August Ridenour, J.'
'Carter, Korey P.'
'Cahill, Christopher L.'

_publ_section_title
;
 RE-p-halobenzoic acid--terpyridine complexes, part III: structural and
 supramolecular trends in a series of p-iodobenzoic acid rare-earth hybrid
 materials
;
_journal_issue 8
_journal_name_full CrystEngComm
_journal_page_first 1190
_journal_paper_doi 10.1039/C6CE02356H
_journal_volume 19
_journal_year 2017
_chemical_formula_sum 'C72 H50 I6 Lu2 N6 O14'
_chemical_formula_weight 2334.52
_space_group_crystal_system triclinic
_space_group_IT_number 2
_space_group_name_Hall '-P 1'
_space_group_name_H-M_alt 'P -1'
_symmetry_cell_setting triclinic
_symmetry_Int_Tables_number 2
_symmetry_space_group_name_Hall '-P 1'
_symmetry_space_group_name_H-M 'P -1'
_atom_sites_solution_hydrogens mixed
_audit_creation_method SHELXL-2014/7
_audit_update_record
;
2016-11-03 deposited with the CCDC.
2017-01-30 downloaded from the CCDC.
;
_cell_angle_alpha 68.8850(10)
_cell_angle_beta 88.375(3)
_cell_angle_gamma 72.644(2)
_cell_formula_units_Z 1
_cell_length_a 11.1864(9)
_cell_length_b 12.7860(7)
_cell_length_c 14.4367(8)
_cell_measurement_reflns_used 27070
_cell_measurement_temperature 293(2)
_cell_measurement_theta_max 57.585
_cell_measurement_theta_min 4.366
_cell_volume 1831.3(2)
_computing_cell_refinement 'SAINT, Bruker-AXS'
_computing_data_collection 'APEX, Bruker-AXS'
_computing_data_reduction 'SAINT, Bruker-AXS'
_computing_molecular_graphics 'WinGX (Farrugia, 2012)'
_computing_publication_material 'Crystal Maker (Palmer, 2009)'
_computing_structure_refinement 'SHELXL-2014/7 (Sheldrick, 2014)'
_computing_structure_solution 'Superflip (Chapuis, 2007)'
_diffrn_ambient_temperature 293
_diffrn_measured_fraction_theta_full 1.000
_diffrn_measured_fraction_theta_max 0.975
_diffrn_measurement_device_type 'Bruker SMART APEXII'
_diffrn_measurement_method 'omega scans'
_diffrn_radiation_probe x-ray
_diffrn_radiation_type MoK\a
_diffrn_radiation_wavelength 0.71073
_diffrn_reflns_av_R_equivalents 0.0211
_diffrn_reflns_av_unetI/netI 0.0261
_diffrn_reflns_Laue_measured_fraction_full 1.000
_diffrn_reflns_Laue_measured_fraction_max 0.975
_diffrn_reflns_limit_h_max 15
_diffrn_reflns_limit_h_min -15
_diffrn_reflns_limit_k_max 17
_diffrn_reflns_limit_k_min -17
_diffrn_reflns_limit_l_max 20
_diffrn_reflns_limit_l_min -19
_diffrn_reflns_number 27068
_diffrn_reflns_point_group_measured_fraction_full 1.000
_diffrn_reflns_point_group_measured_fraction_max 0.975
_diffrn_reflns_theta_full 25.500
_diffrn_reflns_theta_max 29.611
_diffrn_reflns_theta_min 1.518
_diffrn_source 'fine-focused sealed tube'
_diffrn_source_type Siemens
_exptl_absorpt_coefficient_mu 5.276
_exptl_absorpt_correction_T_max 0.7459
_exptl_absorpt_correction_T_min 0.6230
_exptl_absorpt_correction_type multi-scan
_exptl_absorpt_process_details 'SADABS, G. Sheldrick (2015)'
_exptl_crystal_colour Colorless
_exptl_crystal_density_diffrn 2.117
_exptl_crystal_description Plate
_exptl_crystal_F_000 1096
_exptl_crystal_recrystallization_method Hydrothermal
_exptl_crystal_size_max 0.233
_exptl_crystal_size_mid 0.136
_exptl_crystal_size_min 0.126
_refine_diff_density_max 2.266
_refine_diff_density_min -2.370
_refine_diff_density_rms 0.127
_refine_ls_extinction_method none
_refine_ls_goodness_of_fit_ref 1.038
_refine_ls_hydrogen_treatment mixed
_refine_ls_matrix_type full
_refine_ls_number_parameters 469
_refine_ls_number_reflns 10049
_refine_ls_number_restraints 2
_refine_ls_restrained_S_all 1.038
_refine_ls_R_factor_all 0.0446
_refine_ls_R_factor_gt 0.0363
_refine_ls_shift/su_max 0.002
_refine_ls_shift/su_mean 0.000
_refine_ls_structure_factor_coef Fsqd
_refine_ls_weighting_details 'w=1/[\s^2^(Fo^2^)+(0.0540P)^2^+3.0182P] where P=(Fo^2^+2Fc^2^)/3'
_refine_ls_weighting_scheme calc
_refine_ls_wR_factor_gt 0.0973
_refine_ls_wR_factor_ref 0.1033
_reflns_Friedel_coverage 0.000
_reflns_number_gt 8557
_reflns_number_total 10049
_reflns_threshold_expression 'I > 2\s(I)'
_cod_data_source_file c6ce02356h2.cif
_cod_data_source_block Complex_14
_cod_depositor_comments 'Adding full bibliography for 7227558--7227578.cif.'
_cod_database_code 7227559
_shelx_space_group_comment
;
The symmetry employed for this shelxl refinement is uniquely defined
by the following loop, which should always be used as a source of
symmetry information in preference to the above space-group names.
They are only intended as comments.
;
_shelx_estimated_absorpt_t_min 0.373
_shelx_estimated_absorpt_t_max 0.556

loop_
_space_group_symop_operation_xyz
'x, y, z'
'-x, -y, -z'

loop_
_atom_site_label
_atom_site_type_symbol
_atom_site_fract_x
_atom_site_fract_y
_atom_site_fract_z
_atom_site_U_iso_or_equiv
_atom_site_adp_type
_atom_site_occupancy
_atom_site_site_symmetry_order
_atom_site_calc_flag
_atom_site_refinement_flags_posn
_atom_site_refinement_flags_adp
_atom_site_refinement_flags_occupancy
_atom_site_disorder_assembly
_atom_site_disorder_group
C15 C 1.0919(4) 0.7299(4) 0.6292(4) 0.0479(11) Uani 1 1 d . . . . .
H15 H 1.1273 0.6560 0.6254 0.057 Uiso 1 1 calc R U . . .
C14 C 1.1611(5) 0.7676(5) 0.6816(4) 0.0504(11) Uani 1 1 d . . . . .
H14 H 1.2409 0.7202 0.7119 0.060 Uiso 1 1 calc R U . . .
C13 C 1.1093(5) 0.8764(5) 0.6877(4) 0.0521(12) Uani 1 1 d . . . . .
H13 H 1.1531 0.9044 0.7223 0.062 Uiso 1 1 calc R U . . .
C12 C 0.9914(5) 0.9427(4) 0.6415(4) 0.0485(11) Uani 1 1 d . . . . .
H12 H 0.9547 1.0168 0.6445 0.058 Uiso 1 1 calc R U . . .
C11 C 0.9268(4) 0.9008(3) 0.5909(3) 0.0365(9) Uani 1 1 d . . . . .
C10 C 0.8031(4) 0.9721(4) 0.5366(3) 0.0401(9) Uani 1 1 d . . . . .
C9 C 0.7391(5) 1.0831(4) 0.5397(4) 0.0528(12) Uani 1 1 d . . . . .
H9 H 0.7733 1.1128 0.5788 0.063 Uiso 1 1 calc R U . . .
C8 C 0.6242(6) 1.1484(4) 0.4837(5) 0.0656(17) Uani 1 1 d . . . . .
H8 H 0.5793 1.2210 0.4868 0.079 Uiso 1 1 calc R U . . .
C7 C 0.5784(5) 1.1044(4) 0.4245(4) 0.0554(13) Uani 1 1 d . . . . .
H7 H 0.5032 1.1480 0.3847 0.066 Uiso 1 1 calc R U . . .
C6 C 0.6452(4) 0.9934(4) 0.4239(3) 0.0411(10) Uani 1 1 d . . . . .
C5 C 0.5965(4) 0.9401(4) 0.3646(4) 0.0465(11) Uani 1 1 d . . . . .
C4 C 0.4957(6) 1.0047(6) 0.2914(5) 0.0725(18) Uani 1 1 d . . . . .
H4 H 0.4592 1.0852 0.2760 0.087 Uiso 1 1 calc R U . . .
C3 C 0.4509(6) 0.9472(7) 0.2421(6) 0.086(2) Uani 1 1 d . . . . .
H3 H 0.3867 0.9891 0.1908 0.104 Uiso 1 1 calc R U . . .
C2 C 0.5024(6) 0.8277(7) 0.2698(6) 0.079(2) Uani 1 1 d . . . . .
H2 H 0.4695 0.7861 0.2416 0.094 Uiso 1 1 calc R U . . .
C1 C 0.6033(5) 0.7708(5) 0.3399(5) 0.0596(14) Uani 1 1 d . . . . .
H1 H 0.6406 0.6903 0.3559 0.072 Uiso 1 1 calc R U . . .
C16 C 0.6930(4) 0.6423(3) 0.6270(3) 0.0367(9) Uani 1 1 d . . . . .
C17 C 0.6036(4) 0.5993(4) 0.6977(3) 0.0377(9) Uani 1 1 d . . . . .
C18 C 0.5914(5) 0.6173(5) 0.7863(4) 0.0485(11) Uani 1 1 d . . . . .
H18 H 0.6417 0.6550 0.8034 0.058 Uiso 1 1 calc R U . . .
C19 C 0.5055(5) 0.5803(6) 0.8502(4) 0.0576(13) Uani 1 1 d . . . . .
H19 H 0.4985 0.5924 0.9101 0.069 Uiso 1 1 calc R U . . .
C20 C 0.4297(5) 0.5250(5) 0.8243(4) 0.0512(12) Uani 1 1 d . . . . .
C21 C 0.4393(5) 0.5070(5) 0.7359(4) 0.0560(13) Uani 1 1 d . . . . .
H21 H 0.3877 0.4704 0.7190 0.067 Uiso 1 1 calc R U . . .
C22 C 0.5263(5) 0.5435(4) 0.6719(4) 0.0476(11) Uani 1 1 d . . . . .
H22 H 0.5333 0.5310 0.6121 0.057 Uiso 1 1 calc R U . . .
C23 C 1.0132(4) 0.7898(4) 0.3401(3) 0.0384(9) Uani 1 1 d . . . . .
C24 C 1.0889(4) 0.8093(4) 0.2515(3) 0.0377(9) Uani 1 1 d . . . . .
C25 C 1.1918(5) 0.7180(5) 0.2467(4) 0.0492(11) Uani 1 1 d . . . . .
H25 H 1.2151 0.6455 0.2993 0.059 Uiso 1 1 calc R U . . .
C26 C 1.2591(5) 0.7352(5) 0.1637(4) 0.0560(13) Uani 1 1 d . . . . .
H26 H 1.3267 0.6738 0.1600 0.067 Uiso 1 1 calc R U . . .
C27 C 1.2264(5) 0.8431(5) 0.0866(4) 0.0541(12) Uani 1 1 d . . . . .
C28 C 1.1252(6) 0.9347(5) 0.0903(4) 0.0601(14) Uani 1 1 d . . . . .
H28 H 1.1038 1.0076 0.0382 0.072 Uiso 1 1 calc R U . . .
C29 C 1.0557(5) 0.9170(4) 0.1727(4) 0.0504(11) Uani 1 1 d . . . . .
H29 H 0.9864 0.9779 0.1749 0.060 Uiso 1 1 calc R U . . .
C30 C 0.9437(4) 0.5511(3) 0.3503(3) 0.0306(7) Uani 1 1 d . . . . .
C31 C 0.9373(4) 0.6035(3) 0.2386(3) 0.0322(8) Uani 1 1 d . . . . .
C32 C 0.8529(5) 0.7127(4) 0.1861(3) 0.0427(10) Uani 1 1 d . . . . .
H32 H 0.8026 0.7558 0.2206 0.051 Uiso 1 1 calc R U . . .
C33 C 0.8421(6) 0.7592(4) 0.0826(4) 0.0517(12) Uani 1 1 d . . . . .
H33 H 0.7848 0.8327 0.0477 0.062 Uiso 1 1 calc R U . . .
C34 C 0.9174(5) 0.6948(4) 0.0327(3) 0.0478(11) Uani 1 1 d . . . . .
C35 C 1.0050(5) 0.5876(4) 0.0830(4) 0.0483(11) Uani 1 1 d . . . . .
H35 H 1.0572 0.5462 0.0482 0.058 Uiso 1 1 calc R U . . .
C36 C 1.0146(4) 0.5423(4) 0.1858(3) 0.0403(9) Uani 1 1 d . . . . .
H36 H 1.0737 0.4698 0.2202 0.048 Uiso 1 1 calc R U . . .
N3 N 0.9772(3) 0.7939(3) 0.5842(3) 0.0381(8) Uani 1 1 d . . . . .
N2 N 0.7545(3) 0.9279(3) 0.4801(3) 0.0367(7) Uani 1 1 d . . . . .
N1 N 0.6513(4) 0.8245(3) 0.3867(3) 0.0445(9) Uani 1 1 d . . . . .
O1 O 0.7170(3) 0.6056(3) 0.5557(3) 0.0483(8) Uani 1 1 d . . . . .
O2 O 0.7406(3) 0.7156(3) 0.6361(2) 0.0407(7) Uani 1 1 d . . . . .
O3 O 1.0627(3) 0.7076(3) 0.4214(2) 0.0476(8) Uani 1 1 d . . . . .
O4 O 0.9015(3) 0.8531(3) 0.3324(2) 0.0430(7) Uani 1 1 d . . . . .
O5 O 0.8731(3) 0.6117(3) 0.3935(2) 0.0392(6) Uani 1 1 d . . . . .
O6 O 0.9821(3) 0.5508(3) 0.6072(2) 0.0419(7) Uani 1 1 d . . . . .
I1 I 0.29500(5) 0.47274(6) 0.91671(4) 0.0976(2) Uani 1 1 d . . . . .
I2 I 1.32945(6) 0.87085(6) -0.03902(4) 0.1058(2) Uani 1 1 d . . . . .
I3A I 0.8799(4) 0.7566(4) -0.1263(2) 0.0656(6) Uani 0.67(3) 1 d . . P A 1
I3B I 0.919(3) 0.7616(6) -0.1182(7) 0.081(3) Uani 0.33(3) 1 d . . P A 2
Lu1 Lu 0.86042(2) 0.71764(2) 0.49099(2) 0.03307(6) Uani 1 1 d . . . . .
OW1 O 0.3123(5) 0.5777(6) 0.5069(5) 0.0859(15) Uani 1 1 d D . . . .
HW1B H 0.238(2) 0.612(6) 0.487(6) 0.09(3) Uiso 1 1 d D . . . .
HW1A H 0.309(8) 0.517(4) 0.502(6) 0.09(3) Uiso 1 1 d D . . . .

loop_
_atom_site_aniso_label
_atom_site_aniso_U_11
_atom_site_aniso_U_22
_atom_site_aniso_U_33
_atom_site_aniso_U_23
_atom_site_aniso_U_13
_atom_site_aniso_U_12
C15 0.043(2) 0.041(2) 0.059(3) -0.023(2) 0.001(2) -0.0062(19)
C14 0.047(3) 0.054(3) 0.052(3) -0.019(2) 0.002(2) -0.018(2)
C13 0.064(3) 0.057(3) 0.049(3) -0.025(2) 0.013(2) -0.031(3)
C12 0.066(3) 0.041(2) 0.049(3) -0.025(2) 0.015(2) -0.021(2)
C11 0.050(2) 0.0283(18) 0.035(2) -0.0140(16) 0.0151(17) -0.0158(17)
C10 0.050(2) 0.0270(19) 0.041(2) -0.0136(17) 0.0165(18) -0.0082(17)
C9 0.065(3) 0.033(2) 0.062(3) -0.025(2) 0.018(2) -0.008(2)
C8 0.082(4) 0.026(2) 0.076(4) -0.021(2) 0.030(3) 0.001(2)
C7 0.053(3) 0.032(2) 0.064(3) -0.012(2) 0.015(2) 0.004(2)
C6 0.037(2) 0.0289(19) 0.044(2) -0.0067(17) 0.0117(17) -0.0004(16)
C5 0.037(2) 0.040(2) 0.049(3) -0.009(2) 0.0047(19) -0.0015(18)
C4 0.052(3) 0.057(3) 0.078(4) -0.007(3) -0.017(3) 0.007(3)
C3 0.059(4) 0.092(5) 0.084(5) -0.027(4) -0.031(3) 0.008(4)
C2 0.057(3) 0.091(5) 0.087(5) -0.045(4) -0.020(3) -0.004(3)
C1 0.048(3) 0.064(3) 0.067(3) -0.034(3) -0.006(2) -0.003(2)
C16 0.0309(19) 0.0272(18) 0.043(2) -0.0093(17) 0.0042(16) -0.0016(15)
C17 0.035(2) 0.0298(19) 0.042(2) -0.0109(17) 0.0058(17) -0.0044(15)
C18 0.047(3) 0.054(3) 0.048(3) -0.019(2) 0.007(2) -0.020(2)
C19 0.057(3) 0.078(4) 0.044(3) -0.026(3) 0.012(2) -0.027(3)
C20 0.039(2) 0.058(3) 0.050(3) -0.010(2) 0.003(2) -0.019(2)
C21 0.047(3) 0.052(3) 0.067(3) -0.014(3) -0.002(2) -0.021(2)
C22 0.046(2) 0.046(3) 0.051(3) -0.022(2) 0.004(2) -0.010(2)
C23 0.047(2) 0.033(2) 0.039(2) -0.0164(17) 0.0106(18) -0.0143(17)
C24 0.040(2) 0.038(2) 0.038(2) -0.0179(18) 0.0081(17) -0.0133(17)
C25 0.044(2) 0.045(3) 0.051(3) -0.015(2) 0.010(2) -0.008(2)
C26 0.045(3) 0.059(3) 0.051(3) -0.020(2) 0.014(2) 0.001(2)
C27 0.056(3) 0.063(3) 0.045(3) -0.022(2) 0.017(2) -0.020(3)
C28 0.076(4) 0.049(3) 0.048(3) -0.013(2) 0.016(3) -0.016(3)
C29 0.056(3) 0.039(2) 0.049(3) -0.017(2) 0.015(2) -0.007(2)
C30 0.0353(19) 0.0247(16) 0.0315(18) -0.0118(14) -0.0007(14) -0.0065(14)
C31 0.0370(19) 0.0279(18) 0.0323(19) -0.0130(15) 0.0042(15) -0.0089(15)
C32 0.055(3) 0.030(2) 0.037(2) -0.0142(17) 0.0036(19) -0.0012(18)
C33 0.072(3) 0.033(2) 0.038(2) -0.0080(19) 0.006(2) -0.007(2)
C34 0.066(3) 0.043(2) 0.033(2) -0.0095(19) 0.017(2) -0.022(2)
C35 0.054(3) 0.048(3) 0.043(2) -0.021(2) 0.020(2) -0.013(2)
C36 0.041(2) 0.039(2) 0.038(2) -0.0166(18) 0.0081(17) -0.0063(18)
N3 0.0413(19) 0.0295(16) 0.044(2) -0.0164(15) 0.0059(15) -0.0086(14)
N2 0.0384(18) 0.0263(15) 0.0395(18) -0.0102(14) 0.0137(14) -0.0052(13)
N1 0.0376(19) 0.042(2) 0.046(2) -0.0166(17) -0.0001(16) -0.0002(16)
O1 0.0510(19) 0.0492(19) 0.0485(19) -0.0237(16) 0.0135(15) -0.0147(15)
O2 0.0425(16) 0.0337(15) 0.0470(17) -0.0166(13) 0.0122(13) -0.0117(12)
O3 0.0422(17) 0.0529(19) 0.0374(16) -0.0112(15) 0.0056(13) -0.0069(14)
O4 0.0446(17) 0.0330(15) 0.0467(18) -0.0156(13) 0.0135(14) -0.0047(13)
O5 0.0490(17) 0.0344(15) 0.0322(14) -0.0172(12) 0.0033(12) -0.0039(13)
O6 0.0494(17) 0.0276(14) 0.0402(16) -0.0126(12) -0.0021(13) 0.0007(12)
I1 0.0742(3) 0.1582(6) 0.0683(3) -0.0227(3) 0.0202(2) -0.0717(3)
I2 0.1049(4) 0.1211(5) 0.0715(3) -0.0264(3) 0.0527(3) -0.0221(3)
I3A 0.0925(14) 0.0596(7) 0.0309(4) -0.0063(4) 0.0097(6) -0.0174(6)
I3B 0.144(8) 0.0591(10) 0.0316(14) -0.0105(9) 0.029(3) -0.030(2)
Lu1 0.03585(10) 0.02576(9) 0.03353(10) -0.01222(7) 0.00417(6) -0.00226(6)
OW1 0.063(3) 0.100(4) 0.102(4) -0.063(3) -0.018(3) -0.001(3)

loop_
_atom_type_symbol
_atom_type_description
_atom_type_scat_dispersion_real
_atom_type_scat_dispersion_imag
_atom_type_scat_source
C C 0.0033 0.0016 'International Tables Vol C Tables 4.2.6.8 and 6.1.1.4'
H H 0.0000 0.0000 'International Tables Vol C Tables 4.2.6.8 and 6.1.1.4'
N N 0.0061 0.0033 'International Tables Vol C Tables 4.2.6.8 and 6.1.1.4'
O O 0.0106 0.0060 'International Tables Vol C Tables 4.2.6.8 and 6.1.1.4'
I I -0.4742 1.8119 'International Tables Vol C Tables 4.2.6.8 and 6.1.1.4'
Lu Lu -0.4720 5.8584 'International Tables Vol C Tables 4.2.6.8 and 6.1.1.4'

loop_
_geom_angle_atom_site_label_1
_geom_angle_atom_site_label_2
_geom_angle_atom_site_label_3
_geom_angle
_geom_angle_site_symmetry_1
_geom_angle_site_symmetry_3
N3 C15 C14 123.4(4) . .
N3 C15 H15 118.3 . .
C14 C15 H15 118.3 . .
C13 C14 C15 118.6(5) . .
C13 C14 H14 120.7 . .
C15 C14 H14 120.7 . .
C12 C13 C14 118.3(5) . .
C12 C13 H13 120.8 . .
C14 C13 H13 120.8 . .
C13 C12 C11 120.7(4) . .
C13 C12 H12 119.7 . .
C11 C12 H12 119.7 . .
N3 C11 C12 121.5(4) . .
N3 C11 C10 116.5(4) . .
C12 C11 C10 121.9(4) . .
N2 C10 C9 120.8(5) . .
N2 C10 C11 116.9(3) . .
C9 C10 C11 122.2(5) . .
C8 C9 C10 119.6(5) . .
C8 C9 H9 120.2 . .
C10 C9 H9 120.2 . .
C7 C8 C9 118.9(4) . .
C7 C8 H8 120.5 . .
C9 C8 H8 120.5 . .
C8 C7 C6 119.5(5) . .
C8 C7 H7 120.2 . .
C6 C7 H7 120.2 . .
N2 C6 C7 122.0(5) . .
N2 C6 C5 116.6(4) . .
C7 C6 C5 121.4(5) . .
N1 C5 C4 121.3(5) . .
N1 C5 C6 116.4(4) . .
C4 C5 C6 122.3(5) . .
C3 C4 C5 119.1(6) . .
C3 C4 H4 120.5 . .
C5 C4 H4 120.5 . .
C2 C3 C4 119.0(6) . .
C2 C3 H3 120.5 . .
C4 C3 H3 120.5 . .
C1 C2 C3 118.6(6) . .
C1 C2 H2 120.7 . .
C3 C2 H2 120.7 . .
N1 C1 C2 123.6(6) . .
N1 C1 H1 118.2 . .
C2 C1 H1 118.2 . .
O2 C16 O1 120.9(4) . .
O2 C16 C17 120.6(4) . .
O1 C16 C17 118.4(4) . .
O2 C16 Lu1 61.3(2) . .
O1 C16 Lu1 59.6(2) . .
C17 C16 Lu1 178.0(3) . .
C18 C17 C22 119.2(4) . .
C18 C17 C16 121.3(4) . .
C22 C17 C16 119.4(4) . .
C17 C18 C19 120.9(5) . .
C17 C18 H18 119.6 . .
C19 C18 H18 119.5 . .
C18 C19 C20 119.5(5) . .
C18 C19 H19 120.2 . .
C20 C19 H19 120.2 . .
C21 C20 C19 120.6(5) . .
C21 C20 I1 118.7(4) . .
C19 C20 I1 120.6(4) . .
C20 C21 C22 119.9(5) . .
C20 C21 H21 120.0 . .
C22 C21 H21 120.0 . .
C21 C22 C17 119.8(5) . .
C21 C22 H22 120.1 . .
C17 C22 H22 120.1 . .
O4 C23 O3 120.7(4) . .
O4 C23 C24 120.1(4) . .
O3 C23 C24 119.1(4) . .
O4 C23 Lu1 61.3(2) . .
O3 C23 Lu1 60.7(2) . .
C24 C23 Lu1 167.4(3) . .
C29 C24 C25 119.3(4) . .
C29 C24 C23 120.5(4) . .
C25 C24 C23 120.2(4) . .
C26 C25 C24 120.0(5) . .
C26 C25 H25 120.0 . .
C24 C25 H25 120.0 . .
C27 C26 C25 120.1(5) . .
C27 C26 H26 119.9 . .
C25 C26 H26 119.9 . .
C26 C27 C28 120.6(5) . .
C26 C27 I2 120.4(4) . .
C28 C27 I2 119.0(4) . .
C27 C28 C29 119.4(5) . .
C27 C28 H28 120.3 . .
C29 C28 H28 120.3 . .
C24 C29 C28 120.5(5) . .
C24 C29 H29 119.8 . .
C28 C29 H29 119.8 . .
O5 C30 O6 125.2(4) . 2_766
O5 C30 C31 117.6(3) . .
O6 C30 C31 117.2(3) 2_766 .
C32 C31 C36 118.6(4) . .
C32 C31 C30 120.7(4) . .
C36 C31 C30 120.7(4) . .
C31 C32 C33 121.0(4) . .
C31 C32 H32 119.5 . .
C33 C32 H32 119.5 . .
C34 C33 C32 118.8(4) . .
C34 C33 H33 120.6 . .
C32 C33 H33 120.6 . .
C33 C34 C35 121.4(4) . .
C33 C34 I3B 121.5(5) . .
C35 C34 I3B 116.7(6) . .
C33 C34 I3A 117.9(4) . .
C35 C34 I3A 120.3(4) . .
C34 C35 C36 119.1(4) . .
C34 C35 H35 120.4 . .
C36 C35 H35 120.4 . .
C35 C36 C31 121.0(4) . .
C35 C36 H36 119.5 . .
C31 C36 H36 119.5 . .
C15 N3 C11 117.5(4) . .
C15 N3 Lu1 120.9(3) . .
C11 N3 Lu1 121.6(3) . .
C6 N2 C10 119.1(4) . .
C6 N2 Lu1 120.8(3) . .
C10 N2 Lu1 119.9(3) . .
C1 N1 C5 118.2(4) . .
C1 N1 Lu1 120.1(3) . .
C5 N1 Lu1 120.8(3) . .
C16 O1 Lu1 93.4(3) . .
C16 O2 Lu1 92.0(3) . .
C23 O3 Lu1 92.5(3) . .
C23 O4 Lu1 92.1(3) . .
C30 O5 Lu1 146.4(3) . .
C30 O6 Lu1 162.7(3) 2_766 .
O6 Lu1 O5 86.62(11) . .
O6 Lu1 O1 76.60(12) . .
O5 Lu1 O1 75.93(12) . .
O6 Lu1 O3 80.11(12) . .
O5 Lu1 O3 74.70(12) . .
O1 Lu1 O3 143.27(12) . .
O6 Lu1 O2 79.74(11) . .
O5 Lu1 O2 129.43(11) . .
O1 Lu1 O2 53.58(11) . .
O3 Lu1 O2 147.10(11) . .
O6 Lu1 O4 133.09(11) . .
O5 Lu1 O4 79.14(11) . .
O1 Lu1 O4 139.56(12) . .
O3 Lu1 O4 53.07(10) . .
O2 Lu1 O4 141.63(10) . .
O6 Lu1 N3 77.79(12) . .
O5 Lu1 N3 146.58(12) . .
O1 Lu1 N3 127.19(12) . .
O3 Lu1 N3 73.60(12) . .
O2 Lu1 N3 76.90(11) . .
O4 Lu1 N3 90.15(12) . .
O6 Lu1 N1 146.99(13) . .
O5 Lu1 N1 79.22(12) . .
O1 Lu1 N1 71.11(13) . .
O3 Lu1 N1 123.42(12) . .
O2 Lu1 N1 86.49(12) . .
O4 Lu1 N1 73.32(12) . .
N3 Lu1 N1 128.04(12) . .
O6 Lu1 N2 135.72(12) . .
O5 Lu1 N2 137.65(11) . .
O1 Lu1 N2 108.20(11) . .
O3 Lu1 N2 108.33(12) . .
O2 Lu1 N2 70.43(10) . .
O4 Lu1 N2 71.40(10) . .
N3 Lu1 N2 64.29(12) . .
N1 Lu1 N2 63.75(13) . .
O6 Lu1 C16 76.20(12) . .
O5 Lu1 C16 102.80(12) . .
O1 Lu1 C16 26.95(12) . .
O3 Lu1 C16 156.29(11) . .
O2 Lu1 C16 26.64(11) . .
O4 Lu1 C16 150.48(11) . .
N3 Lu1 C16 101.89(13) . .
N1 Lu1 C16 78.11(13) . .
N2 Lu1 C16 89.54(11) . .
O6 Lu1 C23 106.50(13) . .
O5 Lu1 C23 72.19(12) . .
O1 Lu1 C23 147.66(12) . .
O3 Lu1 C23 26.80(12) . .
O2 Lu1 C23 158.29(11) . .
O4 Lu1 C23 26.63(11) . .
N3 Lu1 C23 84.05(12) . .
N1 Lu1 C23 97.36(13) . .
N2 Lu1 C23 92.04(12) . .
C16 Lu1 C23 173.94(13) . .
HW1B OW1 HW1A 93(7) . .

loop_
_geom_bond_atom_site_label_1
_geom_bond_atom_site_label_2
_geom_bond_distance
_geom_bond_site_symmetry_2
C15 N3 1.333(6) .
C15 C14 1.387(7) .
C15 H15 0.9300 .
C14 C13 1.372(7) .
C14 H14 0.9300 .
C13 C12 1.371(8) .
C13 H13 0.9300 .
C12 C11 1.373(6) .
C12 H12 0.9300 .
C11 N3 1.353(5) .
C11 C10 1.468(7) .
C10 N2 1.350(6) .
C10 C9 1.401(6) .
C9 C8 1.391(9) .
C9 H9 0.9300 .
C8 C7 1.362(9) .
C8 H8 0.9300 .
C7 C6 1.396(6) .
C7 H7 0.9300 .
C6 N2 1.346(6) .
C6 C5 1.470(7) .
C5 N1 1.338(6) .
C5 C4 1.399(7) .
C4 C3 1.384(10) .
C4 H4 0.9300 .
C3 C2 1.369(10) .
C3 H3 0.9300 .
C2 C1 1.368(8) .
C2 H2 0.9300 .
C1 N1 1.338(7) .
C1 H1 0.9300 .
C16 O2 1.253(5) .
C16 O1 1.268(5) .
C16 C17 1.487(6) .
C16 Lu1 2.792(4) .
C17 C18 1.375(7) .
C17 C22 1.406(7) .
C18 C19 1.379(7) .
C18 H18 0.9300 .
C19 C20 1.388(8) .
C19 H19 0.9300 .
C20 C21 1.370(8) .
C20 I1 2.084(5) .
C21 C22 1.388(7) .
C21 H21 0.9300 .
C22 H22 0.9300 .
C23 O4 1.252(5) .
C23 O3 1.260(5) .
C23 C24 1.501(6) .
C23 Lu1 2.793(4) .
C24 C29 1.385(7) .
C24 C25 1.394(6) .
C25 C26 1.381(7) .
C25 H25 0.9300 .
C26 C27 1.376(8) .
C26 H26 0.9300 .
C27 C28 1.381(8) .
C27 I2 2.099(5) .
C28 C29 1.388(7) .
C28 H28 0.9300 .
C29 H29 0.9300 .
C30 O5 1.251(5) .
C30 O6 1.253(5) 2_766
C30 C31 1.502(5) .
C31 C32 1.381(6) .
C31 C36 1.390(5) .
C32 C33 1.388(6) .
C32 H32 0.9300 .
C33 C34 1.374(7) .
C33 H33 0.9300 .
C34 C35 1.374(7) .
C34 I3B 2.034(8) .
C34 I3A 2.148(6) .
C35 C36 1.379(6) .
C35 H35 0.9300 .
C36 H36 0.9300 .
N3 Lu1 2.504(4) .
N2 Lu1 2.542(3) .
N1 Lu1 2.534(4) .
O1 Lu1 2.413(3) .
O2 Lu1 2.451(3) .
O3 Lu1 2.437(3) .
O4 Lu1 2.452(3) .
O5 Lu1 2.255(3) .
O6 C30 1.253(5) 2_766
O6 Lu1 2.245(3) .
OW1 HW1B 0.819(10) .
OW1 HW1A 0.821(10) .
